data_2235293
loop_
_publ_author_name
'Kumar, K. Mahesh'
'Devarajegowda, H. C.'
'Jeyaseelan, S.'
'Mahabaleshwaraiah, N. M.'
'Kotresh, O.'

_publ_section_title
;
 (5,7-Dimethyl-2-oxo-2<i>H</i>-chromen-4-yl)methyl diethyldithiocarbamate
;
_journal_coeditor_code WN2474
_journal_issue 6
_journal_name_full 'Acta Crystallographica Section E'
_journal_page_first o1657
_journal_paper_doi 10.1107/S1600536812019757
_journal_volume 68
_journal_year 2012
_chemical_formula_iupac 'C17 H21 N O2 S2'
_chemical_formula_moiety 'C17 H21 N O2 S2'
_chemical_formula_sum 'C17 H21 N O2 S2'
_chemical_formula_weight 335.47
_chemical_melting_point 409
_chemical_name_systematic
;
(5,7-Dimethyl-2-oxo-2<i>H</i>-chromen-4-yl)methyl diethyldithiocarbamate
;
_space_group_IT_number 14
_symmetry_cell_setting monoclinic
_symmetry_space_group_name_Hall '-P 2yn'
_symmetry_space_group_name_H-M 'P 1 21/n 1'
_atom_sites_solution_hydrogens geom
_atom_sites_solution_primary direct
_atom_sites_solution_secondary difmap
_audit_creation_method SHELXL-97
_cell_angle_alpha 90.00
_cell_angle_beta 109.4830(10)
_cell_angle_gamma 90.00
_cell_formula_units_Z 4
_cell_length_a 7.8570(2)
_cell_length_b 23.7745(5)
_cell_length_c 9.7684(2)
_cell_measurement_reflns_used 3033
_cell_measurement_temperature 293(2)
_cell_measurement_theta_max 24.99
_cell_measurement_theta_min 1.71
_cell_volume 1720.22(7)
_computing_cell_refinement 'SAINT (Bruker, 2001)'
_computing_data_collection 'SMART (Bruker, 2001)'
_computing_data_reduction 'SAINT (Bruker, 2001)'
_computing_molecular_graphics 'ORTEP-3 (Farrugia, 1997)'
_computing_publication_material 'SHELXL97 (Sheldrick, 2008)'
_computing_structure_refinement 'SHELXL97 (Sheldrick, 2008)'
_computing_structure_solution 'SHELXS97 (Sheldrick, 2008)'
_diffrn_ambient_temperature 293(2)
_diffrn_measured_fraction_theta_full 1.000
_diffrn_measured_fraction_theta_max 1.000
_diffrn_measurement_device_type 'Bruker SMART CCD area-detector'
_diffrn_measurement_method '\w and \f scans'
_diffrn_radiation_monochromator graphite
_diffrn_radiation_source 'fine-focus sealed tube'
_diffrn_radiation_type MoK\a
_diffrn_radiation_wavelength 0.71073
_diffrn_reflns_av_R_equivalents 0.0199
_diffrn_reflns_av_sigmaI/netI 0.0148
_diffrn_reflns_limit_h_max 9
_diffrn_reflns_limit_h_min -9
_diffrn_reflns_limit_k_max 28
_diffrn_reflns_limit_k_min -26
_diffrn_reflns_limit_l_max 11
_diffrn_reflns_limit_l_min -11
_diffrn_reflns_number 14939
_diffrn_reflns_theta_full 24.99
_diffrn_reflns_theta_max 24.99
_diffrn_reflns_theta_min 1.71
_exptl_absorpt_coefficient_mu 0.316
_exptl_absorpt_correction_T_max 1.0000
_exptl_absorpt_correction_T_min 0.7700
_exptl_absorpt_correction_type psi-scan
_exptl_absorpt_process_details '(SADABS; Sheldrick, 2007)'
_exptl_crystal_colour colourless
_exptl_crystal_density_diffrn 1.295
_exptl_crystal_density_method 'not measured'
_exptl_crystal_description Plate
_exptl_crystal_F_000 712
_exptl_crystal_size_max 0.24
_exptl_crystal_size_mid 0.20
_exptl_crystal_size_min 0.12
_refine_diff_density_max 0.903
_refine_diff_density_min -0.732
_refine_ls_extinction_coef 0.0052(14)
_refine_ls_extinction_expression Fc^*^=kFc[1+0.001xFc^2^\l^3^/sin(2\q)]^-1/4^
_refine_ls_extinction_method 'SHELXL97 (Sheldrick, 2008)'
_refine_ls_goodness_of_fit_ref 1.036
_refine_ls_hydrogen_treatment constr
_refine_ls_matrix_type full
_refine_ls_number_parameters 204
_refine_ls_number_reflns 3033
_refine_ls_number_restraints 0
_refine_ls_restrained_S_all 1.036
_refine_ls_R_factor_all 0.0539
_refine_ls_R_factor_gt 0.0505
_refine_ls_shift/su_max 0.003
_refine_ls_shift/su_mean 0.000
_refine_ls_structure_factor_coef Fsqd
_refine_ls_weighting_details 'calc w=1/[\s^2^(Fo^2^)+(0.0643P)^2^+1.5942P] where P=(Fo^2^+2Fc^2^)/3'
_refine_ls_weighting_scheme calc
_refine_ls_wR_factor_gt 0.1327
_refine_ls_wR_factor_ref 0.1347
_reflns_number_gt 2803
_reflns_number_total 3033
_reflns_threshold_expression I>2\s(I)
_cod_data_source_file wn2474.cif
_cod_data_source_block I
_cod_original_sg_symbol_H-M 'P 21/n'
_cod_database_code 2235293
_cod_database_fobs_code 2235293

loop_
_symmetry_equiv_pos_as_xyz
'x, y, z'
'-x+1/2, y+1/2, -z+1/2'
'-x, -y, -z'
'x-1/2, -y-1/2, z-1/2'

loop_
_atom_site_type_symbol
_atom_site_label
_atom_site_fract_x
_atom_site_fract_y
_atom_site_fract_z
_atom_site_U_iso_or_equiv
_atom_site_adp_type
_atom_site_calc_flag
_atom_site_refinement_flags
_atom_site_occupancy
_atom_site_symmetry_multiplicity
S S1 0.15831(9) 0.15127(3) 0.66095(6) 0.0434(2) Uani d . 1 1
S S2 0.25909(15) 0.14818(4) 0.38884(10) 0.0773(3) Uani d . 1 1
O O3 0.77521(19) 0.04484(8) 0.88072(17) 0.0414(4) Uani d . 1 1
O O4 0.8065(3) 0.01657(10) 0.6765(2) 0.0610(6) Uani d . 1 1
N N5 0.1516(4) 0.23806(10) 0.4975(3) 0.0583(6) Uani d . 1 1
C C6 0.7641(3) 0.06546(11) 1.1089(2) 0.0395(5) Uani d . 1 1
H H6 0.8887 0.0606 1.1437 0.047 Uiso calc R 1 1
C C7 0.6727(3) 0.07803(10) 1.2025(2) 0.0401(5) Uani d . 1 1
C C8 0.4863(3) 0.08315(10) 1.1453(2) 0.0378(5) Uani d . 1 1
H H8 0.4236 0.0902 1.2091 0.045 Uiso calc R 1 1
C C9 0.3886(3) 0.07847(9) 0.9997(2) 0.0329(5) Uani d . 1 1
C C10 0.4826(3) 0.06808(9) 0.9000(2) 0.0294(5) Uani d . 1 1
C C11 0.6692(3) 0.06000(9) 0.9621(2) 0.0327(5) Uani d . 1 1
C C12 0.4095(3) 0.06440(9) 0.7418(2) 0.0312(5) Uani d . 1 1
C C13 0.5170(3) 0.04836(10) 0.6673(2) 0.0380(5) Uani d . 1 1
H H13 0.4675 0.0459 0.5668 0.046 Uiso calc R 1 1
C C14 0.7056(3) 0.03479(11) 0.7350(3) 0.0405(5) Uani d . 1 1
C C15 0.7704(4) 0.08551(15) 1.3626(3) 0.0628(8) Uani d . 1 1
H H15A 0.7936 0.0493 1.4088 0.094 Uiso calc R 1 1
H H15B 0.6971 0.1074 1.4042 0.094 Uiso calc R 1 1
H H15C 0.8827 0.1046 1.3770 0.094 Uiso calc R 1 1
C C16 0.1861(3) 0.08263(12) 0.9590(3) 0.0465(6) Uani d . 1 1
H H16A 0.1543 0.0847 1.0456 0.070 Uiso calc R 1 1
H H16B 0.1310 0.0500 0.9041 0.070 Uiso calc R 1 1
H H16C 0.1442 0.1158 0.9016 0.070 Uiso calc R 1 1
C C17 0.2169(3) 0.07796(10) 0.6516(2) 0.0369(5) Uani d . 1 1
H H17A 0.1363 0.0548 0.6844 0.044 Uiso calc R 1 1
H H17B 0.1982 0.0683 0.5512 0.044 Uiso calc R 1 1
C C18 0.1913(4) 0.18349(11) 0.5078(3) 0.0480(6) Uani d . 1 1
C C19 0.1622(6) 0.27172(15) 0.3738(4) 0.0795(11) Uani d . 1 1
H H19A 0.1363 0.2478 0.2887 0.095 Uiso calc R 1 1
H H19B 0.0718 0.3012 0.3524 0.095 Uiso calc R 1 1
C C20 0.0865(5) 0.26865(13) 0.6014(4) 0.0666(9) Uani d . 1 1
H H20A 0.1272 0.3074 0.6075 0.080 Uiso calc R 1 1
H H20B 0.1384 0.2519 0.6968 0.080 Uiso calc R 1 1
C C21 -0.1163(5) 0.26762(16) 0.5582(4) 0.0793(10) Uani d . 1 1
H H21A -0.1682 0.2849 0.4647 0.119 Uiso calc R 1 1
H H21B -0.1529 0.2879 0.6286 0.119 Uiso calc R 1 1
H H21C -0.1570 0.2294 0.5538 0.119 Uiso calc R 1 1
C C22 0.3417(7) 0.29714(19) 0.4049(7) 0.1145(17) Uani d . 1 1
H H22A 0.3700 0.3194 0.4917 0.172 Uiso calc R 1 1
H H22B 0.3420 0.3206 0.3251 0.172 Uiso calc R 1 1
H H22C 0.4303 0.2680 0.4184 0.172 Uiso calc R 1 1

loop_
_atom_site_aniso_label
_atom_site_aniso_U_11
_atom_site_aniso_U_22
_atom_site_aniso_U_33
_atom_site_aniso_U_12
_atom_site_aniso_U_13
_atom_site_aniso_U_23
S1 0.0513(4) 0.0436(4) 0.0340(3) 0.0154(3) 0.0127(3) 0.0011(2)
S2 0.1254(8) 0.0562(5) 0.0777(6) 0.0240(5) 0.0703(6) 0.0081(4)
O3 0.0260(8) 0.0627(11) 0.0369(9) 0.0014(7) 0.0124(6) 0.0009(8)
O4 0.0491(11) 0.0906(16) 0.0508(11) 0.0181(10) 0.0267(9) -0.0012(10)
N5 0.0738(16) 0.0432(13) 0.0683(16) 0.0112(11) 0.0373(13) 0.0056(11)
C6 0.0270(11) 0.0512(14) 0.0360(12) -0.0054(10) 0.0046(9) 0.0016(10)
C7 0.0441(13) 0.0425(13) 0.0300(11) -0.0084(10) 0.0074(10) -0.0005(9)
C8 0.0424(13) 0.0403(13) 0.0351(12) -0.0017(10) 0.0188(10) -0.0017(9)
C9 0.0311(11) 0.0325(11) 0.0361(12) 0.0004(9) 0.0126(9) 0.0013(9)
C10 0.0270(10) 0.0287(10) 0.0318(11) -0.0028(8) 0.0090(9) 0.0004(8)
C11 0.0279(11) 0.0383(12) 0.0331(11) -0.0031(9) 0.0117(9) 0.0024(9)
C12 0.0303(11) 0.0283(10) 0.0320(11) -0.0002(8) 0.0065(9) 0.0002(8)
C13 0.0389(12) 0.0439(13) 0.0294(11) 0.0050(10) 0.0091(9) 0.0002(9)
C14 0.0389(12) 0.0498(14) 0.0366(12) 0.0040(11) 0.0177(10) 0.0036(10)
C15 0.0609(18) 0.087(2) 0.0334(14) -0.0135(16) 0.0061(12) -0.0067(14)
C16 0.0348(13) 0.0618(16) 0.0475(14) 0.0073(11) 0.0199(11) 0.0059(12)
C17 0.0332(12) 0.0381(12) 0.0338(12) 0.0033(9) 0.0035(9) -0.0026(9)
C18 0.0528(15) 0.0451(14) 0.0500(15) 0.0078(11) 0.0224(12) 0.0020(11)
C19 0.104(3) 0.0531(18) 0.101(3) 0.0124(18) 0.060(2) 0.0154(18)
C20 0.097(2) 0.0421(15) 0.069(2) 0.0145(15) 0.0382(18) -0.0025(14)
C21 0.094(3) 0.072(2) 0.086(2) 0.0324(19) 0.049(2) 0.0158(19)
C22 0.132(4) 0.079(3) 0.165(5) -0.026(3) 0.093(4) -0.017(3)

loop_
_atom_type_symbol
_atom_type_description
_atom_type_scat_dispersion_real
_atom_type_scat_dispersion_imag
_atom_type_scat_source
C C 0.0033 0.0016 'International Tables Vol C Tables 4.2.6.8 and 6.1.1.4'
H H 0.0000 0.0000 'International Tables Vol C Tables 4.2.6.8 and 6.1.1.4'
N N 0.0061 0.0033 'International Tables Vol C Tables 4.2.6.8 and 6.1.1.4'
O O 0.0106 0.0060 'International Tables Vol C Tables 4.2.6.8 and 6.1.1.4'
S S 0.1246 0.1234 'International Tables Vol C Tables 4.2.6.8 and 6.1.1.4'

loop_
_geom_angle_atom_site_label_1
_geom_angle_atom_site_label_2
_geom_angle_atom_site_label_3
_geom_angle
C18 S1 C17 105.17(12)
C14 O3 C11 122.57(17)
C18 N5 C20 123.8(2)
C18 N5 C19 121.0(2)
C20 N5 C19 115.1(2)
C7 C6 C11 119.4(2)
C7 C6 H6 120.3
C11 C6 H6 120.3
C6 C7 C8 117.8(2)
C6 C7 C15 121.3(2)
C8 C7 C15 120.8(2)
C9 C8 C7 124.0(2)
C9 C8 H8 118.0
C7 C8 H8 118.0
C8 C9 C10 118.8(2)
C8 C9 C16 116.2(2)
C10 C9 C16 124.9(2)
C11 C10 C9 115.73(19)
C11 C10 C12 115.79(19)
C9 C10 C12 128.48(19)
O3 C11 C6 113.68(19)
O3 C11 C10 122.26(19)
C6 C11 C10 124.0(2)
C13 C12 C10 119.62(19)
C13 C12 C17 115.74(19)
C10 C12 C17 124.64(19)
C12 C13 C14 123.5(2)
C12 C13 H13 118.3
C14 C13 H13 118.3
O4 C14 O3 117.4(2)
O4 C14 C13 127.0(2)
O3 C14 C13 115.58(19)
C7 C15 H15A 109.5
C7 C15 H15B 109.5
H15A C15 H15B 109.5
C7 C15 H15C 109.5
H15A C15 H15C 109.5
H15B C15 H15C 109.5
C9 C16 H16A 109.5
C9 C16 H16B 109.5
H16A C16 H16B 109.5
C9 C16 H16C 109.5
H16A C16 H16C 109.5
H16B C16 H16C 109.5
C12 C17 S1 113.43(15)
C12 C17 H17A 108.9
S1 C17 H17A 108.9
C12 C17 H17B 108.9
S1 C17 H17B 108.9
H17A C17 H17B 107.7
N5 C18 S2 124.2(2)
N5 C18 S1 112.87(19)
S2 C18 S1 122.90(16)
C22 C19 N5 111.5(4)
C22 C19 H19A 109.3
N5 C19 H19A 109.3
C22 C19 H19B 109.3
N5 C19 H19B 109.3
H19A C19 H19B 108.0
N5 C20 C21 112.2(3)
N5 C20 H20A 109.2
C21 C20 H20A 109.2
N5 C20 H20B 109.2
C21 C20 H20B 109.2
H20A C20 H20B 107.9
C20 C21 H21A 109.5
C20 C21 H21B 109.5
H21A C21 H21B 109.5
C20 C21 H21C 109.5
H21A C21 H21C 109.5
H21B C21 H21C 109.5
C19 C22 H22A 109.5
C19 C22 H22B 109.5
H22A C22 H22B 109.5
C19 C22 H22C 109.5
H22A C22 H22C 109.5
H22B C22 H22C 109.5

loop_
_geom_bond_atom_site_label_1
_geom_bond_atom_site_label_2
_geom_bond_distance
S1 C18 1.775(3)
S1 C17 1.813(2)
S2 C18 1.659(3)
O3 C14 1.365(3)
O3 C11 1.377(3)
O4 C14 1.202(3)
N5 C18 1.330(4)
N5 C20 1.472(4)
N5 C19 1.474(4)
C6 C7 1.371(3)
C6 C11 1.384(3)
C6 H6 0.9300
C7 C8 1.388(3)
C7 C15 1.505(3)
C8 C9 1.377(3)
C8 H8 0.9300
C9 C10 1.426(3)
C9 C16 1.510(3)
C10 C11 1.400(3)
C10 C12 1.461(3)
C12 C13 1.341(3)
C12 C17 1.510(3)
C13 C14 1.443(3)
C13 H13 0.9300
C15 H15A 0.9600
C15 H15B 0.9600
C15 H15C 0.9600
C16 H16A 0.9600
C16 H16B 0.9600
C16 H16C 0.9600
C17 H17A 0.9700
C17 H17B 0.9700
C19 C22 1.469(6)
C19 H19A 0.9700
C19 H19B 0.9700
C20 C21 1.506(5)
C20 H20A 0.9700
C20 H20B 0.9700
C21 H21A 0.9600
C21 H21B 0.9600
C21 H21C 0.9600
C22 H22A 0.9600
C22 H22B 0.9600
C22 H22C 0.9600

loop_
_geom_hbond_atom_site_label_D
_geom_hbond_atom_site_label_H
_geom_hbond_atom_site_label_A
_geom_hbond_site_symmetry_A
_geom_hbond_distance_DH
_geom_hbond_distance_HA
_geom_hbond_distance_DA
_geom_hbond_angle_DHA
_geom_hbond_publ_flag
C8 H8 S2 1_556 0.93 2.86 3.751(2) 161 yes
C16 H16C S1 . 0.96 2.53 3.282(3) 135 yes

loop_
_cod_related_entry_id
_cod_related_entry_database
_cod_related_entry_code
1 ChemSpider 30657833
